data_2311736
loop_
_publ_author_name
'Dey, Dhananjay'
'Chopra, Deepak'

_publ_section_title
;
 Quantitative analysis of solid-state diversity in trifluoromethylated
 phenylhydrazones.
;
_journal_issue 'Pt 5'
_journal_name_full 'Acta crystallographica Section B, Structural science, crystal engineering and materials'
_journal_page_first 781
_journal_page_last 793
_journal_paper_doi 10.1107/S2052520617006643
_journal_volume 73
_journal_year 2017
_chemical_formula_sum 'C15 H10 F6 N2'
_chemical_formula_weight 332.25
_space_group_crystal_system monoclinic
_space_group_IT_number 15
_space_group_name_Hall '-C 2yc'
_space_group_name_H-M_alt 'C 1 2/c 1'
_atom_sites_solution_hydrogens geom
_audit_creation_method SHELXL-2016/6
_cell_angle_alpha 90
_cell_angle_beta 112.607(11)
_cell_angle_gamma 90
_cell_formula_units_Z 4
_cell_length_a 14.330(4)
_cell_length_b 13.658(5)
_cell_length_c 7.938(2)
_cell_measurement_reflns_used 7210
_cell_measurement_temperature 100(2)
_cell_measurement_theta_max 30.13
_cell_measurement_theta_min 2.98
_cell_volume 1434.2(8)
_computing_structure_refinement 'SHELXL-2016/6 (Sheldrick, 2016)'
_diffrn_ambient_temperature 100(2)
_diffrn_measured_fraction_theta_full 0.994
_diffrn_measured_fraction_theta_max 0.996
_diffrn_measurement_device_type 'Bruker APEX-II CCD'
_diffrn_measurement_method '\f and \w scans'
_diffrn_radiation_type MoK\a
_diffrn_radiation_wavelength 0.71073
_diffrn_reflns_av_R_equivalents 0.0590
_diffrn_reflns_av_unetI/netI 0.0490
_diffrn_reflns_Laue_measured_fraction_full 0.994
_diffrn_reflns_Laue_measured_fraction_max 0.996
_diffrn_reflns_limit_h_max 18
_diffrn_reflns_limit_h_min -19
_diffrn_reflns_limit_k_max 18
_diffrn_reflns_limit_k_min -17
_diffrn_reflns_limit_l_max 10
_diffrn_reflns_limit_l_min -10
_diffrn_reflns_number 8765
_diffrn_reflns_point_group_measured_fraction_full 0.994
_diffrn_reflns_point_group_measured_fraction_max 0.996
_diffrn_reflns_theta_full 25.242
_diffrn_reflns_theta_max 28.683
_diffrn_reflns_theta_min 3.953
_exptl_absorpt_coefficient_mu 0.147
_exptl_absorpt_correction_T_max 7.651
_exptl_absorpt_correction_T_min 6.458
_exptl_absorpt_correction_type multi-scan
_exptl_absorpt_process_details SADABS
_exptl_crystal_colour yellow
_exptl_crystal_density_diffrn 1.539
_exptl_crystal_description rod
_exptl_crystal_F_000 672
_exptl_crystal_size_max 0.250
_exptl_crystal_size_mid 0.100
_exptl_crystal_size_min 0.090
_refine_diff_density_max 0.239
_refine_diff_density_min -0.215
_refine_diff_density_rms 0.047
_refine_ls_extinction_method none
_refine_ls_goodness_of_fit_ref 1.069
_refine_ls_hydrogen_treatment constr
_refine_ls_matrix_type full
_refine_ls_number_parameters 133
_refine_ls_number_reflns 1857
_refine_ls_number_restraints 153
_refine_ls_restrained_S_all 1.184
_refine_ls_R_factor_all 0.0794
_refine_ls_R_factor_gt 0.0505
_refine_ls_shift/su_max 0.000
_refine_ls_shift/su_mean 0.000
_refine_ls_structure_factor_coef Fsqd
_refine_ls_weighting_details 'w=1/[\s^2^(Fo^2^)+(0.0578P)^2^+0.8161P] where P=(Fo^2^+2Fc^2^)/3'
_refine_ls_weighting_scheme calc
_refine_ls_wR_factor_gt 0.1277
_refine_ls_wR_factor_ref 0.1423
_reflns_Friedel_coverage 0.000
_reflns_number_gt 1298
_reflns_number_total 1857
_reflns_threshold_expression 'I > 2\s(I)'
_cod_data_source_file ao5033sup1.cif
_cod_data_source_block HT33C
_cod_original_sg_symbol_H-M 'C 2/c'
_cod_database_code 2311736
_shelx_shelxl_version_number 2016/6
_shelx_space_group_comment
;
The symmetry employed for this shelxl refinement is uniquely defined
by the following loop, which should always be used as a source of
symmetry information in preference to the above space-group names.
They are only intended as comments.
;
_shelx_estimated_absorpt_t_min 0.964
_shelx_estimated_absorpt_t_max 0.987

loop_
_space_group_symop_operation_xyz
'x, y, z'
'-x, y, -z+1/2'
'x+1/2, y+1/2, z'
'-x+1/2, y+1/2, -z+1/2'
'-x, -y, -z'
'x, -y, z-1/2'
'-x+1/2, -y+1/2, -z'
'x+1/2, -y+1/2, z-1/2'

loop_
_atom_site_label
_atom_site_type_symbol
_atom_site_fract_x
_atom_site_fract_y
_atom_site_fract_z
_atom_site_U_iso_or_equiv
_atom_site_adp_type
_atom_site_occupancy
_atom_site_site_symmetry_order
_atom_site_calc_flag
_atom_site_refinement_flags_posn
_atom_site_refinement_flags_adp
_atom_site_refinement_flags_occupancy
_atom_site_disorder_assembly
_atom_site_disorder_group
N1 N 0.07197(10) 1.02718(10) 0.37806(18) 0.0301(3) Uani 0.5 1 d . . P . .
H1 H 0.070301 1.091594 0.376782 0.036 Uiso 0.5 1 calc R U P . .
C1 C 0.15098(10) 0.97792(11) 0.51595(18) 0.0255(3) Uani 1 1 d . . . . .
C2 C 0.15391(11) 0.87562(11) 0.53043(19) 0.0292(3) Uani 1 1 d . . . . .
H2 H 0.101047 0.837535 0.446124 0.035 Uiso 1 1 calc R U . . .
C3 C 0.23302(11) 0.83002(12) 0.6663(2) 0.0334(4) Uani 1 1 d . . . . .
H3 H 0.234401 0.760656 0.675810 0.040 Uiso 1 1 calc R U . . .
C4 C 0.31105(11) 0.88544(13) 0.78971(19) 0.0335(4) Uani 1 1 d D . . . .
C5 C 0.30827(11) 0.98695(13) 0.7767(2) 0.0352(4) Uani 1 1 d . . . . .
H5 H 0.361205 1.024782 0.861431 0.042 Uiso 1 1 calc R U . . .
C6 C 0.22905(12) 1.03299(12) 0.6415(2) 0.0324(4) Uani 1 1 d . . . . .
H6 H 0.227513 1.102413 0.633525 0.039 Uiso 1 1 calc R U . . .
C7 C 0.07197(10) 1.02718(10) 0.37806(18) 0.0301(3) Uani 0.5 1 d . . P . .
H7 H 0.070168 1.096718 0.376680 0.036 Uiso 0.5 1 calc R U P . .
N2 N 0.000000 0.97709(13) 0.250000 0.0256(4) Uani 1 2 d S T P . .
C8 C 0.39592(12) 0.83321(16) 0.9345(2) 0.0461(5) Uani 1 1 d D U . . .
F1A F 0.4811(5) 0.8775(5) 1.0104(13) 0.093(3) Uani 0.503(14) 1 d D U P A 1
F2A F 0.4246(3) 0.7440(4) 0.8740(6) 0.0555(12) Uani 0.503(14) 1 d D U P A 1
F3A F 0.3715(5) 0.7930(5) 1.0663(8) 0.0715(18) Uani 0.503(14) 1 d D U P A 1
F1B F 0.4531(4) 0.9049(4) 1.0556(6) 0.0572(12) Uani 0.497(14) 1 d D U P A 2
F2B F 0.4537(7) 0.7947(11) 0.8687(6) 0.109(4) Uani 0.497(14) 1 d D U P A 2
F3B F 0.3658(4) 0.7795(4) 1.0373(9) 0.0681(17) Uani 0.497(14) 1 d D U P A 2

loop_
_atom_site_aniso_label
_atom_site_aniso_U_11
_atom_site_aniso_U_22
_atom_site_aniso_U_33
_atom_site_aniso_U_23
_atom_site_aniso_U_13
_atom_site_aniso_U_12
N1 0.0390(8) 0.0236(7) 0.0336(7) -0.0027(5) 0.0205(6) -0.0025(6)
C1 0.0260(7) 0.0308(8) 0.0232(7) -0.0029(5) 0.0135(6) -0.0040(6)
C2 0.0269(7) 0.0316(8) 0.0247(7) -0.0034(6) 0.0051(6) -0.0065(6)
C3 0.0328(8) 0.0322(8) 0.0295(8) 0.0006(6) 0.0058(6) -0.0030(7)
C4 0.0261(8) 0.0468(10) 0.0263(8) -0.0021(6) 0.0086(6) -0.0060(7)
C5 0.0287(8) 0.0481(10) 0.0279(8) -0.0120(6) 0.0097(6) -0.0145(7)
C6 0.0372(9) 0.0315(8) 0.0318(8) -0.0091(6) 0.0168(7) -0.0102(7)
C7 0.0390(8) 0.0236(7) 0.0336(7) -0.0027(5) 0.0205(6) -0.0025(6)
N2 0.0274(8) 0.0280(9) 0.0242(8) 0.000 0.0129(7) 0.000
C8 0.0290(8) 0.0674(13) 0.0328(9) -0.0056(8) 0.0017(7) -0.0022(8)
F1A 0.039(2) 0.070(3) 0.113(5) 0.026(3) -0.034(2) -0.025(2)
F2A 0.0375(17) 0.075(3) 0.0407(15) -0.0062(14) 0.0004(11) 0.0222(16)
F3A 0.083(4) 0.098(4) 0.046(2) 0.0273(19) 0.039(2) 0.054(3)
F1B 0.0353(19) 0.067(2) 0.0432(17) 0.0087(13) -0.0133(12) -0.0027(16)
F2B 0.073(4) 0.196(9) 0.0484(18) -0.002(3) 0.012(2) 0.090(5)
F3B 0.045(2) 0.042(2) 0.086(3) 0.0318(19) -0.0097(19) -0.0133(18)

loop_
_atom_type_symbol
_atom_type_description
_atom_type_scat_dispersion_real
_atom_type_scat_dispersion_imag
_atom_type_scat_source
C C 0.0033 0.0016 'International Tables Vol C Tables 4.2.6.8 and 6.1.1.4'
H H 0.0000 0.0000 'International Tables Vol C Tables 4.2.6.8 and 6.1.1.4'
N N 0.0061 0.0033 'International Tables Vol C Tables 4.2.6.8 and 6.1.1.4'
F F 0.0171 0.0103 'International Tables Vol C Tables 4.2.6.8 and 6.1.1.4'

loop_
_geom_angle_atom_site_label_1
_geom_angle_atom_site_label_2
_geom_angle_atom_site_label_3
_geom_angle
_geom_angle_site_symmetry_3
C6 C1 C2 119.18(14) .
C6 C1 C7 118.79(14) .
C2 C1 C7 122.03(13) .
C3 C2 C1 120.33(13) .
C3 C2 H2 119.8 .
C1 C2 H2 119.8 .
C2 C3 C4 120.11(15) .
C2 C3 H3 119.9 .
C4 C3 H3 119.9 .
C5 C4 C3 119.83(15) .
C5 C4 C8 121.66(15) .
C3 C4 C8 118.52(16) .
C6 C5 C4 120.30(14) .
C6 C5 H5 119.9 .
C4 C5 H5 119.9 .
C5 C6 C1 120.25(15) .
C5 C6 H6 119.9 .
C1 C6 H6 119.9 .
N2 C7 C1 120.37(14) .
N2 C7 H7 119.8 .
C1 C7 H7 119.8 .
C7 N2 N1 117.89(18) 2
F2B C8 F3B 117.4(6) .
F1A C8 F3A 108.2(4) .
F2B C8 F1B 106.0(5) .
F3B C8 F1B 102.3(3) .
F1A C8 F2A 102.4(5) .
F3A C8 F2A 96.2(3) .
F2B C8 C4 110.7(3) .
F1A C8 C4 118.8(3) .
F3B C8 C4 112.8(3) .
F3A C8 C4 114.6(3) .
F1B C8 C4 106.5(3) .
F2A C8 C4 113.8(2) .

loop_
_geom_bond_atom_site_label_1
_geom_bond_atom_site_label_2
_geom_bond_distance
C1 C6 1.397(2)
C1 C2 1.401(2)
C1 C7 1.407(2)
C2 C3 1.377(2)
C2 H2 0.9500
C3 C4 1.393(2)
C3 H3 0.9500
C4 C5 1.390(3)
C4 C8 1.495(2)
C5 C6 1.378(2)
C5 H5 0.9500
C6 H6 0.9500
C7 N2 1.3263(16)
C7 H7 0.9500
C8 F2B 1.252(4)
C8 F1A 1.286(4)
C8 F3B 1.288(5)
C8 F3A 1.342(5)
C8 F1B 1.395(5)
C8 F2A 1.427(5)

loop_
_geom_torsion_atom_site_label_1
_geom_torsion_atom_site_label_2
_geom_torsion_atom_site_label_3
_geom_torsion_atom_site_label_4
_geom_torsion
_geom_torsion_site_symmetry_4
C6 C1 C2 C3 -0.3(2) .
C7 C1 C2 C3 179.38(13) .
C1 C2 C3 C4 -0.4(2) .
C2 C3 C4 C5 0.7(2) .
C2 C3 C4 C8 -179.62(13) .
C3 C4 C5 C6 -0.5(2) .
C8 C4 C5 C6 179.89(14) .
C4 C5 C6 C1 -0.2(2) .
C2 C1 C6 C5 0.5(2) .
C7 C1 C6 C5 -179.13(12) .
C6 C1 C7 N2 175.80(11) .
C2 C1 C7 N2 -3.86(18) .
C1 C7 N2 N1 -179.16(13) 2
C5 C4 C8 F2B -105.1(9) .
C3 C4 C8 F2B 75.2(9) .
C5 C4 C8 F1A -22.0(8) .
C3 C4 C8 F1A 158.3(7) .
C5 C4 C8 F3B 121.0(4) .
C3 C4 C8 F3B -58.6(4) .
C5 C4 C8 F3A 108.0(4) .
C3 C4 C8 F3A -71.6(4) .
C5 C4 C8 F1B 9.6(3) .
C3 C4 C8 F1B -170.0(3) .
C5 C4 C8 F2A -142.7(3) .
C3 C4 C8 F2A 37.7(3) .
